data_9014223
loop_
_publ_author_name
'Effenberger, H.'
'Pertlik, F.'

_publ_section_title
;
 Four monazite type structures: comparison of SrCrO4, SrSeO4,
 PbCrO4 (crocoite), and PbSeO4
;
_journal_coden_ASTM ZEKRDZ
_journal_name_full 'Zeitschrift f\"ur Kristallographie'
_journal_page_first 75
_journal_page_last 83
_journal_paper_doi 10.1524/zkri.1986.176.12.75
_journal_volume 176
_journal_year 1986
_chemical_compound_source Synthetic
_chemical_formula_sum 'O4 Pb Se'
_space_group_crystal_system monoclinic
_space_group_IT_number 14
_space_group_name_Hall '-P 2yn'
_space_group_name_H-M_alt 'P 1 21/n 1'
_cell_angle_alpha 90
_cell_angle_beta 103.14
_cell_angle_gamma 90
_cell_formula_units_Z 4
_cell_length_a 7.154
_cell_length_b 7.407
_cell_length_c 6.954
_cell_volume 358.842
_exptl_crystal_density_diffrn 6.481
_cod_original_formula_sum 'Pb Se O4'
_cod_database_code 9014223

loop_
_space_group_symop_id
_space_group_symop_operation_xyz
1 x,y,z
2 1/2+x,1/2-y,1/2+z
3 1/2-x,1/2+y,1/2-z
4 -x,-y,-z

loop_
_atom_site_aniso_label
_atom_site_aniso_U_11
_atom_site_aniso_U_22
_atom_site_aniso_U_33
_atom_site_aniso_U_12
_atom_site_aniso_U_13
_atom_site_aniso_U_23
Pb 0.02170 0.02040 0.01780 -0.00090 0.00410 -0.00010
Se 0.01710 0.01620 0.01220 -0.00010 0.00150 -0.00030
O1 0.04800 0.01800 0.01900 0.00600 0.00600 0.00400
O2 0.02800 0.02100 0.03100 0.00500 0.01100 -0.00900
O3 0.01800 0.02700 0.02200 -0.00400 -0.00300 -0.00100
O4 0.01800 0.03400 0.02000 -0.00500 0.00300 -0.00700

loop_
_atom_site_label
_atom_site_fract_x
_atom_site_fract_y
_atom_site_fract_z
Pb 0.21598 0.14932 0.40191
Se 0.19595 0.16362 0.88195
O1 0.23970 0.00570 0.04900
O2 0.11960 0.33960 0.98580
O3 0.02520 0.11020 0.68510
O4 0.38060 0.20830 0.78810

loop_
_cod_related_entry_id
_cod_related_entry_database
_cod_related_entry_code
1 AMCSD 0019488
